data_4074082
loop_
_publ_author_name
'Coles, Martyn P.'
'S\"ozerli, Sebnem E.'
'Smith, J. David'
'Hitchcock, Peter B.'

_publ_section_title
;
 Metal Complexes of Guanidine-Substituted Alkyl Ligands: An Unsolvated
 Monomeric Two-Coordinate Organolithium
;
_journal_issue 27
_journal_name_full Organometallics
_journal_page_first 6691
_journal_paper_doi 10.1021/om700963c
_journal_volume 26
_journal_year 2007
_chemical_absolute_configuration unk
_chemical_compound_source 'synthesis as described'
_chemical_formula_moiety 'C16 H37 N3 Si3'
_chemical_formula_sum 'C16 H37 N3 Si3'
_chemical_formula_weight 355.76
_chemical_name_systematic
;
 ?
;
_space_group_IT_number 33
_symmetry_cell_setting orthorhombic
_symmetry_Int_Tables_number 33
_symmetry_space_group_name_Hall 'P 2c -2n'
_symmetry_space_group_name_H-M 'P n a 21'
_atom_sites_solution_hydrogens geom
_atom_sites_solution_primary direct
_atom_sites_solution_secondary difmap
_audit_conform_dict_location ftp://ftp.iucr.org/pub/cif_core.dic
_audit_conform_dict_name cif_core.dic
_audit_conform_dict_version 2.2
_audit_creation_date 2007-02-12T14:11:25-00:00
_audit_creation_method 'WinGX routine CIF_UPDATE'
_cell_angle_alpha 90
_cell_angle_beta 90
_cell_angle_gamma 90
_cell_formula_units_Z 4
_cell_length_a 19.1570(4)
_cell_length_b 12.2804(3)
_cell_length_c 9.0897(2)
_cell_measurement_reflns_used 17286
_cell_measurement_temperature 173(2)
_cell_measurement_theta_max 26.022
_cell_measurement_theta_min 3.395
_cell_measurement_wavelength 0.71073
_cell_volume 2138.40(8)
_computing_cell_refinement 'HKL Scalepack (Otwinowski & Minor 1997)'
_computing_data_collection 'Collect (Nonius BV, 1997-2000)'
_computing_data_reduction 'HKL Denzo and Scalepack (Otwinowski & Minor 1997)'
_computing_molecular_graphics 'Ortep-3 for Windows (Farrugia, 1997)'
_computing_publication_material 'WinGX publication routines (Farrugia, 1999)'
_computing_structure_refinement 'SHELXL-97 (Sheldrick, 1997)'
_computing_structure_solution 'SHELXS-97 (Sheldrick, 1997)'
_diffrn_ambient_temperature 173(2)
_diffrn_detector 'CCD plate'
_diffrn_measured_fraction_theta_full 0.996
_diffrn_measured_fraction_theta_max 0.996
_diffrn_measurement_device '95mm CCD camera on \k-goniostat'
_diffrn_measurement_device_type KappaCCD
_diffrn_measurement_method 'CCD rotation images, thick slices'
_diffrn_orient_matrix_type 'by Nonius Collect from scalepack cell'
_diffrn_orient_matrix_UB_11 -0.515243E-1
_diffrn_orient_matrix_UB_12 -0.18053E-2
_diffrn_orient_matrix_UB_13 0.461069E-1
_diffrn_orient_matrix_UB_21 -0.944619E-1
_diffrn_orient_matrix_UB_22 -0.182664E-1
_diffrn_orient_matrix_UB_23 -0.240594E-1
_diffrn_orient_matrix_UB_31 0.229218E-1
_diffrn_orient_matrix_UB_32 -0.793348E-1
_diffrn_orient_matrix_UB_33 0.44904E-2
_diffrn_radiation_monochromator graphite
_diffrn_radiation_probe x-ray
_diffrn_radiation_type MoK\a
_diffrn_radiation_wavelength 0.71073
_diffrn_reflns_av_R_equivalents 0.0608
_diffrn_reflns_av_unetI/netI 0.0344
_diffrn_reflns_limit_h_max 23
_diffrn_reflns_limit_h_min -23
_diffrn_reflns_limit_k_max 14
_diffrn_reflns_limit_k_min -15
_diffrn_reflns_limit_l_max 11
_diffrn_reflns_limit_l_min -11
_diffrn_reflns_number 27997
_diffrn_reflns_theta_full 26.02
_diffrn_reflns_theta_max 26.02
_diffrn_reflns_theta_min 3.48
_diffrn_source 'Enraf Nonius FR590'
_exptl_absorpt_coefficient_mu 0.224
_exptl_absorpt_correction_type none
_exptl_crystal_colour colourless
_exptl_crystal_density_diffrn 1.105
_exptl_crystal_density_method 'not measured'
_exptl_crystal_description prism
_exptl_crystal_F_000 784
_exptl_crystal_size_max 0.25
_exptl_crystal_size_mid 0.2
_exptl_crystal_size_min 0.2
_refine_diff_density_max 0.488
_refine_diff_density_min -0.24
_refine_diff_density_rms 0.044
_refine_ls_abs_structure_details 'Flack H D (1983), Acta Cryst. A39, 876-881'
_refine_ls_abs_structure_Flack 0.37(11)
_refine_ls_extinction_method none
_refine_ls_goodness_of_fit_ref 1.028
_refine_ls_hydrogen_treatment constr
_refine_ls_matrix_type full
_refine_ls_number_parameters 200
_refine_ls_number_reflns 4174
_refine_ls_number_restraints 1
_refine_ls_restrained_S_all 1.028
_refine_ls_R_factor_all 0.0445
_refine_ls_R_factor_gt 0.0375
_refine_ls_shift/su_max 0.001
_refine_ls_shift/su_mean 0
_refine_ls_structure_factor_coef Fsqd
_refine_ls_weighting_details 'calc w=1/[\s^2^(Fo^2^)+(0.0571P)^2^+0.6201P] where P=(Fo^2^+2Fc^2^)/3'
_refine_ls_weighting_scheme calc
_refine_ls_wR_factor_gt 0.0922
_refine_ls_wR_factor_ref 0.0968
_reflns_number_gt 3807
_reflns_number_total 4174
_reflns_threshold_expression >2sigma(I)
_cod_data_source_file om700963c-file002.cif
_cod_data_source_block (1)-feb707
_cod_database_code 4074082

loop_
_symmetry_equiv_pos_as_xyz
'x, y, z'
'-x, -y, z+1/2'
'-x+1/2, y+1/2, z+1/2'
'x+1/2, -y+1/2, z'

loop_
_atom_site_label
_atom_site_type_symbol
_atom_site_fract_x
_atom_site_fract_y
_atom_site_fract_z
_atom_site_U_iso_or_equiv
_atom_site_adp_type
_atom_site_occupancy
_atom_site_symmetry_multiplicity
_atom_site_calc_flag
_atom_site_refinement_flags
Si1 Si 0.36117(3) 0.78144(5) 0.37880(7) 0.02313(15) Uani 1 1 d .
Si2 Si 0.34340(3) 1.03477(5) 0.44083(8) 0.02664(16) Uani 1 1 d .
Si3 Si 0.37435(3) 0.87347(5) 0.70458(7) 0.02658(16) Uani 1 1 d .
N1 N 0.38331(9) 0.65323(15) 0.4551(2) 0.0251(4) Uani 1 1 d .
N2 N 0.49378(10) 0.71587(15) 0.4292(2) 0.0287(4) Uani 1 1 d .
N3 N 0.47728(11) 0.54160(15) 0.5388(3) 0.0345(5) Uani 1 1 d .
C1 C 0.45497(12) 0.63628(17) 0.4717(2) 0.0255(5) Uani 1 1 d .
C2 C 0.33594(14) 0.5601(2) 0.4646(4) 0.0449(7) Uani 1 1 d .
H2A H 0.3326 0.5251 0.3668 0.054 Uiso 1 1 calc R
H2B H 0.2888 0.5864 0.4916 0.054 Uiso 1 1 calc R
C3 C 0.35883(17) 0.4783(3) 0.5736(5) 0.0555(9) Uani 1 1 d .
H3A H 0.3286 0.4132 0.5667 0.067 Uiso 1 1 calc R
H3B H 0.354 0.5088 0.6739 0.067 Uiso 1 1 calc R
C4 C 0.43342(15) 0.4457(2) 0.5482(4) 0.0432(7) Uani 1 1 d .
H4A H 0.4495 0.3989 0.6301 0.052 Uiso 1 1 calc R
H4B H 0.437 0.4034 0.4558 0.052 Uiso 1 1 calc R
C5 C 0.55271(15) 0.5232(2) 0.5466(4) 0.0453(7) Uani 1 1 d .
H5A H 0.5695 0.4912 0.453 0.054 Uiso 1 1 calc R
H5B H 0.5634 0.4716 0.6271 0.054 Uiso 1 1 calc R
C6 C 0.58906(14) 0.6302(2) 0.5742(3) 0.0399(7) Uani 1 1 d .
H6A H 0.6403 0.6193 0.5732 0.048 Uiso 1 1 calc R
H6B H 0.5757 0.6587 0.6721 0.048 Uiso 1 1 calc R
C7 C 0.56879(12) 0.7110(2) 0.4565(3) 0.0356(6) Uani 1 1 d .
H7A H 0.5853 0.7842 0.4859 0.043 Uiso 1 1 calc R
H7B H 0.5928 0.6913 0.3638 0.043 Uiso 1 1 calc R
C8 C 0.38267(12) 0.90101(18) 0.5003(2) 0.0220(4) Uani 1 1 d .
H8 H 0.4339 0.9117 0.4855 0.026 Uiso 1 1 calc R
C9 C 0.39757(15) 0.7937(2) 0.1879(3) 0.0365(6) Uani 1 1 d .
H9A H 0.4486 0.7983 0.1928 0.055 Uiso 1 1 calc R
H9B H 0.3791 0.8595 0.1411 0.055 Uiso 1 1 calc R
H9C H 0.3841 0.7297 0.1301 0.055 Uiso 1 1 calc R
C10 C 0.26371(13) 0.7732(2) 0.3550(3) 0.0362(6) Uani 1 1 d .
H10A H 0.2414 0.7668 0.4517 0.054 Uiso 1 1 calc R
H10B H 0.252 0.7094 0.2952 0.054 Uiso 1 1 calc R
H10C H 0.2469 0.8392 0.3058 0.054 Uiso 1 1 calc R
C11 C 0.25089(15) 1.0524(2) 0.5045(3) 0.0402(6) Uani 1 1 d .
H11A H 0.2331 1.123 0.4707 0.06 Uiso 1 1 calc R
H11B H 0.2493 1.0497 0.6122 0.06 Uiso 1 1 calc R
H11C H 0.2219 0.9939 0.4639 0.06 Uiso 1 1 calc R
C12 C 0.34308(15) 1.0523(2) 0.2360(3) 0.0396(6) Uani 1 1 d .
H12A H 0.3222 1.1228 0.211 0.059 Uiso 1 1 calc R
H12B H 0.3157 0.9937 0.1908 0.059 Uiso 1 1 calc R
H12C H 0.3911 1.0496 0.199 0.059 Uiso 1 1 calc R
C13 C 0.39566(18) 1.1532(2) 0.5114(3) 0.0478(7) Uani 1 1 d .
H13A H 0.3741 1.2214 0.4788 0.072 Uiso 1 1 calc R
H13B H 0.4434 1.1488 0.4731 0.072 Uiso 1 1 calc R
H13C H 0.3968 1.1511 0.6191 0.072 Uiso 1 1 calc R
C14 C 0.28763(15) 0.8126(3) 0.7536(3) 0.0449(7) Uani 1 1 d .
H14A H 0.2804 0.7458 0.6965 0.067 Uiso 1 1 calc R
H14B H 0.2504 0.8648 0.7311 0.067 Uiso 1 1 calc R
H14C H 0.2868 0.7953 0.8588 0.067 Uiso 1 1 calc R
C15 C 0.44387(16) 0.7797(3) 0.7728(3) 0.0436(7) Uani 1 1 d .
H15A H 0.4898 0.8096 0.748 0.065 Uiso 1 1 calc R
H15B H 0.4384 0.7082 0.7265 0.065 Uiso 1 1 calc R
H15C H 0.4399 0.7721 0.8798 0.065 Uiso 1 1 calc R
C16 C 0.38449(18) 1.0004(3) 0.8177(3) 0.0508(8) Uani 1 1 d .
H16A H 0.4293 1.0349 0.7947 0.076 Uiso 1 1 calc R
H16B H 0.383 0.9816 0.9224 0.076 Uiso 1 1 calc R
H16C H 0.3464 1.051 0.7949 0.076 Uiso 1 1 calc R

loop_
_atom_site_aniso_label
_atom_site_aniso_U_11
_atom_site_aniso_U_22
_atom_site_aniso_U_33
_atom_site_aniso_U_23
_atom_site_aniso_U_13
_atom_site_aniso_U_12
Si1 0.0266(3) 0.0215(3) 0.0212(3) -0.0019(3) -0.0020(3) 0.0016(2)
Si2 0.0326(3) 0.0205(3) 0.0268(3) 0.0015(3) 0.0062(3) -0.0001(2)
Si3 0.0315(3) 0.0275(3) 0.0207(3) -0.0010(3) 0.0011(3) -0.0007(3)
N1 0.0242(9) 0.0201(9) 0.0310(10) 0.0002(9) 0.0003(8) -0.0020(7)
N2 0.0253(10) 0.0271(10) 0.0337(11) 0.0035(9) 0.0022(8) 0.0006(8)
N3 0.0316(12) 0.0222(10) 0.0496(14) 0.0081(9) -0.0001(10) 0.0031(8)
C1 0.0300(12) 0.0215(10) 0.0250(12) -0.0015(9) 0.0000(9) 0.0015(9)
C2 0.0342(14) 0.0314(13) 0.069(2) 0.0067(15) 0.0020(14) -0.0089(11)
C3 0.0469(19) 0.0374(17) 0.082(2) 0.0174(17) 0.0083(16) -0.0128(14)
C4 0.0470(18) 0.0232(12) 0.0594(18) 0.0089(13) 0.0012(14) -0.0013(12)
C5 0.0364(16) 0.0342(14) 0.065(2) 0.0074(14) 0.0008(14) 0.0097(12)
C6 0.0266(13) 0.0418(15) 0.0513(18) 0.0047(14) -0.0027(12) 0.0060(11)
C7 0.0263(12) 0.0369(13) 0.0437(15) 0.0007(13) 0.0015(11) -0.0012(10)
C8 0.0243(11) 0.0224(10) 0.0192(10) -0.0013(9) 0.0007(8) -0.0002(9)
C9 0.0534(17) 0.0355(14) 0.0206(12) -0.0047(11) 0.0027(11) 0.0114(12)
C10 0.0333(13) 0.0344(14) 0.0410(16) -0.0053(12) -0.0096(12) 0.0012(11)
C11 0.0425(15) 0.0330(13) 0.0451(16) 0.0056(13) 0.0100(12) 0.0097(12)
C12 0.0557(17) 0.0323(14) 0.0306(14) 0.0073(12) 0.0068(12) 0.0101(12)
C13 0.066(2) 0.0285(13) 0.0485(17) 0.0007(13) 0.0098(14) -0.0159(14)
C14 0.0420(16) 0.0552(18) 0.0377(15) 0.0148(14) 0.0063(12) -0.0059(14)
C15 0.0471(17) 0.0596(19) 0.0240(13) -0.0003(13) -0.0047(11) 0.0126(14)
C16 0.081(2) 0.0432(16) 0.0278(14) -0.0072(13) 0.0020(15) -0.0067(17)

loop_
_atom_type_symbol
_atom_type_description
_atom_type_scat_dispersion_real
_atom_type_scat_dispersion_imag
_atom_type_scat_source
C C 0.0033 0.0016 'International Tables Vol C Tables 4.2.6.8 and 6.1.1.4'
H H 0 0 'International Tables Vol C Tables 4.2.6.8 and 6.1.1.4'
N N 0.0061 0.0033 'International Tables Vol C Tables 4.2.6.8 and 6.1.1.4'
Si Si 0.0817 0.0704 'International Tables Vol C Tables 4.2.6.8 and 6.1.1.4'

loop_
_geom_angle_atom_site_label_1
_geom_angle_atom_site_label_2
_geom_angle_atom_site_label_3
_geom_angle
N1 Si1 C9 110.12(11)
N1 Si1 C10 103.57(11)
C9 Si1 C10 105.47(13)
N1 Si1 C8 114.28(10)
C9 Si1 C8 113.50(11)
C10 Si1 C8 109.04(11)
C12 Si2 C11 106.85(13)
C12 Si2 C13 104.59(13)
C11 Si2 C13 107.97(14)
C12 Si2 C8 112.73(11)
C11 Si2 C8 112.89(11)
C13 Si2 C8 111.33(12)
C15 Si3 C14 107.88(14)
C15 Si3 C16 104.86(14)
C14 Si3 C16 107.02(15)
C15 Si3 C8 112.08(11)
C14 Si3 C8 112.25(12)
C16 Si3 C8 112.32(12)
C1 N1 C2 119.13(19)
C1 N1 Si1 114.21(14)
C2 N1 Si1 124.73(17)
C1 N2 C7 119.1(2)
C1 N3 C4 122.1(2)
C1 N3 C5 117.2(2)
C4 N3 C5 116.4(2)
N2 C1 N3 126.4(2)
N2 C1 N1 114.96(19)
N3 C1 N1 118.5(2)
N1 C2 C3 112.8(2)
N1 C2 H2A 109
C3 C2 H2A 109
N1 C2 H2B 109
C3 C2 H2B 109
H2A C2 H2B 107.8
C2 C3 C4 111.1(3)
C2 C3 H3A 109.4
C4 C3 H3A 109.4
C2 C3 H3B 109.4
C4 C3 H3B 109.4
H3A C3 H3B 108
N3 C4 C3 110.1(2)
N3 C4 H4A 109.6
C3 C4 H4A 109.6
N3 C4 H4B 109.6
C3 C4 H4B 109.6
H4A C4 H4B 108.1
N3 C5 C6 109.2(2)
N3 C5 H5A 109.8
C6 C5 H5A 109.8
N3 C5 H5B 109.8
C6 C5 H5B 109.8
H5A C5 H5B 108.3
C5 C6 C7 109.6(2)
C5 C6 H6A 109.7
C7 C6 H6A 109.7
C5 C6 H6B 109.7
C7 C6 H6B 109.7
H6A C6 H6B 108.2
N2 C7 C6 113.6(2)
N2 C7 H7A 108.8
C6 C7 H7A 108.8
N2 C7 H7B 108.8
C6 C7 H7B 108.8
H7A C7 H7B 107.7
Si1 C8 Si2 115.08(11)
Si1 C8 Si3 114.66(12)
Si2 C8 Si3 113.77(11)
Si1 C8 H8 103.8
Si2 C8 H8 103.8
Si3 C8 H8 103.8
Si1 C9 H9A 109.5
Si1 C9 H9B 109.5
H9A C9 H9B 109.5
Si1 C9 H9C 109.5
H9A C9 H9C 109.5
H9B C9 H9C 109.5
Si1 C10 H10A 109.5
Si1 C10 H10B 109.5
H10A C10 H10B 109.5
Si1 C10 H10C 109.5
H10A C10 H10C 109.5
H10B C10 H10C 109.5
Si2 C11 H11A 109.5
Si2 C11 H11B 109.5
H11A C11 H11B 109.5
Si2 C11 H11C 109.5
H11A C11 H11C 109.5
H11B C11 H11C 109.5
Si2 C12 H12A 109.5
Si2 C12 H12B 109.5
H12A C12 H12B 109.5
Si2 C12 H12C 109.5
H12A C12 H12C 109.5
H12B C12 H12C 109.5
Si2 C13 H13A 109.5
Si2 C13 H13B 109.5
H13A C13 H13B 109.5
Si2 C13 H13C 109.5
H13A C13 H13C 109.5
H13B C13 H13C 109.5
Si3 C14 H14A 109.5
Si3 C14 H14B 109.5
H14A C14 H14B 109.5
Si3 C14 H14C 109.5
H14A C14 H14C 109.5
H14B C14 H14C 109.5
Si3 C15 H15A 109.5
Si3 C15 H15B 109.5
H15A C15 H15B 109.5
Si3 C15 H15C 109.5
H15A C15 H15C 109.5
H15B C15 H15C 109.5
Si3 C16 H16A 109.5
Si3 C16 H16B 109.5
H16A C16 H16B 109.5
Si3 C16 H16C 109.5
H16A C16 H16C 109.5
H16B C16 H16C 109.5

loop_
_geom_bond_atom_site_label_1
_geom_bond_atom_site_label_2
_geom_bond_distance
Si1 N1 1.7717(19)
Si1 C9 1.876(3)
Si1 C10 1.882(3)
Si1 C8 1.883(2)
Si2 C12 1.875(3)
Si2 C11 1.877(3)
Si2 C13 1.878(3)
Si2 C8 1.886(2)
Si3 C15 1.867(3)
Si3 C14 1.876(3)
Si3 C16 1.877(3)
Si3 C8 1.894(2)
N1 C1 1.397(3)
N1 C2 1.463(3)
N2 C1 1.287(3)
N2 C7 1.459(3)
N3 C1 1.381(3)
N3 C4 1.449(3)
N3 C5 1.464(3)
C2 C3 1.477(5)
C2 H2A 0.99
C2 H2B 0.99
C3 C4 1.502(4)
C3 H3A 0.99
C3 H3B 0.99
C4 H4A 0.99
C4 H4B 0.99
C5 C6 1.508(4)
C5 H5A 0.99
C5 H5B 0.99
C6 C7 1.509(4)
C6 H6A 0.99
C6 H6B 0.99
C7 H7A 0.99
C7 H7B 0.99
C8 H8 1
C9 H9A 0.98
C9 H9B 0.98
C9 H9C 0.98
C10 H10A 0.98
C10 H10B 0.98
C10 H10C 0.98
C11 H11A 0.98
C11 H11B 0.98
C11 H11C 0.98
C12 H12A 0.98
C12 H12B 0.98
C12 H12C 0.98
C13 H13A 0.98
C13 H13B 0.98
C13 H13C 0.98
C14 H14A 0.98
C14 H14B 0.98
C14 H14C 0.98
C15 H15A 0.98
C15 H15B 0.98
C15 H15C 0.98
C16 H16A 0.98
C16 H16B 0.98
C16 H16C 0.98
